data_7227591
loop_
_publ_author_name
'Ridenour, J. August'
'Carter, Korey P.'
'Butcher, Ray J.'
'Cahill, Christopher L.'

_publ_section_title
;
 RE-p-halobenzoic acid--terpyridine complexes, Part II: structural
 diversity, supramolecular assembly, and luminescence properties in a
 series of p-bromobenzoic acid rare-earth hybrid materials
;
_journal_issue 8
_journal_name_full CrystEngComm
_journal_page_first 1172
_journal_paper_doi 10.1039/C6CE02355J
_journal_volume 19
_journal_year 2017
_chemical_formula_sum 'C72 H50 Br6 N6 O14 Pr2'
_chemical_formula_weight 1984.46
_space_group_crystal_system monoclinic
_space_group_IT_number 14
_space_group_name_Hall '-P 2ybc'
_space_group_name_H-M_alt 'P 1 21/c 1'
_symmetry_cell_setting monoclinic
_symmetry_Int_Tables_number 14
_symmetry_space_group_name_Hall '-P 2ybc'
_symmetry_space_group_name_H-M 'P 1 21/c 1'
_atom_sites_solution_hydrogens mixed
_audit_creation_method SHELXL-2013
_audit_update_record
;
2016-11-03 deposited with the CCDC.
2017-01-30 downloaded from the CCDC.
;
_cell_angle_alpha 90
_cell_angle_beta 91.9310(10)
_cell_angle_gamma 90
_cell_formula_units_Z 2
_cell_length_a 13.8325(5)
_cell_length_b 25.4757(8)
_cell_length_c 10.2555(3)
_cell_measurement_reflns_used 37061
_cell_measurement_temperature 293(2)
_cell_measurement_theta_max 44.406
_cell_measurement_theta_min 5.085
_cell_volume 3611.9(2)
_computing_cell_refinement 'SAINT, Bruker-AXS'
_computing_data_collection 'APEX, Bruker-AXS'
_computing_data_reduction 'SAINT, Bruker-AXS'
_computing_molecular_graphics 'WinGX (Farrugia, 2012)'
_computing_publication_material 'Crystal Maker (Palmer, 2009)'
_computing_structure_refinement 'SHELXL-2014/7 (Sheldrick, 2014)'
_computing_structure_solution 'SHELXS 2014/7 (Sheldrick, 2014)'
_diffrn_ambient_temperature 293(2)
_diffrn_measured_fraction_theta_full 1.000
_diffrn_measured_fraction_theta_max 0.998
_diffrn_measurement_device_type 'Bruker SMART APEXII'
_diffrn_measurement_method 'omega scans'
_diffrn_radiation_probe x-ray
_diffrn_radiation_type MoK\a
_diffrn_radiation_wavelength 0.71073
_diffrn_reflns_av_R_equivalents 0.0471
_diffrn_reflns_av_unetI/netI 0.0439
_diffrn_reflns_Laue_measured_fraction_full 1.000
_diffrn_reflns_Laue_measured_fraction_max 0.998
_diffrn_reflns_limit_h_max 17
_diffrn_reflns_limit_h_min -18
_diffrn_reflns_limit_k_max 33
_diffrn_reflns_limit_k_min -33
_diffrn_reflns_limit_l_max 13
_diffrn_reflns_limit_l_min -13
_diffrn_reflns_number 36575
_diffrn_reflns_point_group_measured_fraction_full 1.000
_diffrn_reflns_point_group_measured_fraction_max 0.998
_diffrn_reflns_theta_full 25.500
_diffrn_reflns_theta_max 27.795
_diffrn_reflns_theta_min 1.473
_diffrn_source 'fine-sealed sealed tube'
_diffrn_source_type Siemens
_exptl_absorpt_coefficient_mu 4.719
_exptl_absorpt_correction_T_max 0.7456
_exptl_absorpt_correction_T_min 0.6142
_exptl_absorpt_correction_type multi-scan
_exptl_absorpt_process_details 'SADABS, G. Sheldrick (2015)'
_exptl_crystal_colour colorless
_exptl_crystal_density_diffrn 1.825
_exptl_crystal_description plate
_exptl_crystal_F_000 1928
_exptl_crystal_recrystallization_method Hydrothermal
_exptl_crystal_size_max 0.14
_exptl_crystal_size_mid 0.12
_exptl_crystal_size_min 0.07
_refine_diff_density_max 1.557
_refine_diff_density_min -1.462
_refine_diff_density_rms 0.094
_refine_ls_extinction_method none
_refine_ls_goodness_of_fit_ref 1.014
_refine_ls_hydrogen_treatment mixed
_refine_ls_matrix_type full
_refine_ls_number_parameters 459
_refine_ls_number_reflns 8525
_refine_ls_number_restraints 2
_refine_ls_restrained_S_all 1.014
_refine_ls_R_factor_all 0.0747
_refine_ls_R_factor_gt 0.0422
_refine_ls_shift/su_max 0.001
_refine_ls_shift/su_mean 0.000
_refine_ls_structure_factor_coef Fsqd
_refine_ls_weighting_details 'w=1/[\s^2^(Fo^2^)+(0.0435P)^2^+6.0319P] where P=(Fo^2^+2Fc^2^)/3'
_refine_ls_weighting_scheme calc
_refine_ls_wR_factor_gt 0.0958
_refine_ls_wR_factor_ref 0.1090
_reflns_Friedel_coverage 0.000
_reflns_number_gt 5859
_reflns_number_total 8525
_reflns_threshold_expression 'I > 2\s(I)'
_cod_data_source_file c6ce02355j2.cif
_cod_data_source_block Complex_3
_cod_depositor_comments 'Adding full bibliography for 7227579--7227602.cif.'
_cod_original_sg_symbol_H-M 'P 21/c'
_cod_database_code 7227591
_shelx_space_group_comment
;
The symmetry employed for this shelxl refinement is uniquely defined
by the following loop, which should always be used as a source of
symmetry information in preference to the above space-group names.
They are only intended as comments.
;

loop_
_space_group_symop_operation_xyz
'x, y, z'
'-x, y+1/2, -z+1/2'
'-x, -y, -z'
'x, -y-1/2, z-1/2'

loop_
_atom_site_label
_atom_site_type_symbol
_atom_site_fract_x
_atom_site_fract_y
_atom_site_fract_z
_atom_site_U_iso_or_equiv
_atom_site_adp_type
_atom_site_occupancy
_atom_site_site_symmetry_order
_atom_site_calc_flag
_atom_site_refinement_flags_posn
_atom_site_refinement_flags_adp
C15 C -0.3165(4) 0.5993(2) 1.2735(6) 0.0663(15) Uani 1 1 d . .
H15 H -0.3338 0.5642 1.2641 0.080 Uiso 1 1 calc R U
C14 C -0.2492(5) 0.6124(3) 1.3701(6) 0.0731(17) Uani 1 1 d . .
H14 H -0.2231 0.5871 1.4264 0.088 Uiso 1 1 calc R U
C13 C -0.2223(5) 0.6635(3) 1.3798(7) 0.089(2) Uani 1 1 d . .
H13 H -0.1760 0.6739 1.4425 0.107 Uiso 1 1 calc R U
C12 C -0.2637(5) 0.6996(3) 1.2972(6) 0.0783(18) Uani 1 1 d . .
H12 H -0.2442 0.7345 1.3022 0.094 Uiso 1 1 calc R U
C11 C -0.3344(4) 0.68471(18) 1.2055(5) 0.0485(12) Uani 1 1 d . .
C10 C -0.3868(4) 0.72319(17) 1.1203(5) 0.0455(11) Uani 1 1 d . .
C9 C -0.3746(5) 0.7773(2) 1.1414(6) 0.0649(16) Uani 1 1 d . .
H9 H -0.3331 0.7892 1.2082 0.078 Uiso 1 1 calc R U
C8 C -0.4235(5) 0.81197(19) 1.0639(6) 0.0732(18) Uani 1 1 d . .
H8 H -0.4157 0.8479 1.0767 0.088 Uiso 1 1 calc R U
C7 C -0.4850(4) 0.79345(18) 0.9657(6) 0.0601(15) Uani 1 1 d . .
H7 H -0.5190 0.8166 0.9112 0.072 Uiso 1 1 calc R U
C6 C -0.4953(4) 0.73950(17) 0.9496(5) 0.0459(11) Uani 1 1 d . .
C5 C -0.5623(3) 0.71780(17) 0.8471(5) 0.0440(11) Uani 1 1 d . .
C4 C -0.6169(4) 0.7501(2) 0.7643(6) 0.0610(14) Uani 1 1 d . .
H4 H -0.6135 0.7864 0.7733 0.073 Uiso 1 1 calc R U
C3 C -0.6755(4) 0.7284(2) 0.6698(6) 0.0728(17) Uani 1 1 d . .
H3 H -0.7114 0.7497 0.6128 0.087 Uiso 1 1 calc R U
C2 C -0.6813(4) 0.6747(2) 0.6588(6) 0.0707(16) Uani 1 1 d . .
H2 H -0.7218 0.6591 0.5959 0.085 Uiso 1 1 calc R U
C1 C -0.6257(4) 0.6449(2) 0.7433(5) 0.0624(15) Uani 1 1 d . .
H1 H -0.6289 0.6085 0.7355 0.075 Uiso 1 1 calc R U
C16 C -0.2589(4) 0.62590(18) 0.8092(5) 0.0468(11) Uani 1 1 d . .
C17 C -0.1639(3) 0.65548(19) 0.8278(5) 0.0504(12) Uani 1 1 d . .
C18 C -0.1491(4) 0.6880(2) 0.9333(6) 0.0592(14) Uani 1 1 d . .
H18 H -0.1960 0.6903 0.9960 0.071 Uiso 1 1 calc R U
C19 C -0.0653(4) 0.7173(2) 0.9477(7) 0.0723(17) Uani 1 1 d . .
H19 H -0.0550 0.7386 1.0205 0.087 Uiso 1 1 calc R U
C20 C 0.0023(4) 0.7147(3) 0.8538(8) 0.0771(18) Uani 1 1 d . .
C21 C -0.0088(4) 0.6817(3) 0.7498(7) 0.085(2) Uani 1 1 d . .
H21 H 0.0392 0.6791 0.6888 0.101 Uiso 1 1 calc R U
C22 C -0.0932(4) 0.6516(3) 0.7357(6) 0.0694(16) Uani 1 1 d . .
H22 H -0.1018 0.6292 0.6648 0.083 Uiso 1 1 calc R U
C23 C -0.5813(4) 0.58877(17) 1.2243(5) 0.0479(12) Uani 1 1 d . .
C24 C -0.6513(4) 0.57973(19) 1.3313(5) 0.0513(13) Uani 1 1 d . .
C29 C -0.7402(4) 0.6038(2) 1.3260(6) 0.0640(15) Uani 1 1 d . .
H29 H -0.7548 0.6282 1.2608 0.077 Uiso 1 1 calc R U
C28 C -0.8082(5) 0.5918(3) 1.4175(7) 0.090(2) Uani 1 1 d . .
H28 H -0.8696 0.6066 1.4119 0.108 Uiso 1 1 calc R U
C27 C -0.7832(8) 0.5574(3) 1.5171(8) 0.103(3) Uani 1 1 d . .
C26 C -0.6942(8) 0.5353(3) 1.5260(7) 0.106(3) Uani 1 1 d . .
H26 H -0.6778 0.5132 1.5954 0.128 Uiso 1 1 calc R U
C25 C -0.6283(6) 0.5457(2) 1.4328(6) 0.0780(19) Uani 1 1 d . .
H25 H -0.5678 0.5298 1.4377 0.094 Uiso 1 1 calc R U
C30 C -0.3327(3) 0.48234(17) 1.0294(5) 0.0415(10) Uani 1 1 d . .
C31 C -0.2356(3) 0.46466(17) 0.9873(5) 0.0443(11) Uani 1 1 d . .
C32 C -0.1767(4) 0.4986(2) 0.9217(7) 0.0755(19) Uani 1 1 d . .
H32 H -0.1962 0.5331 0.9087 0.091 Uiso 1 1 calc R U
C33 C -0.0890(4) 0.4822(3) 0.8747(8) 0.099(3) Uani 1 1 d . .
H33 H -0.0503 0.5051 0.8290 0.119 Uiso 1 1 calc R U
C34 C -0.0608(4) 0.4318(3) 0.8969(7) 0.0763(18) Uani 1 1 d . .
C35 C -0.1156(4) 0.3977(2) 0.9641(6) 0.0706(17) Uani 1 1 d . .
H35 H -0.0938 0.3637 0.9803 0.085 Uiso 1 1 calc R U
C36 C -0.2036(4) 0.41376(19) 1.0081(6) 0.0579(14) Uani 1 1 d . .
H36 H -0.2421 0.3902 1.0522 0.069 Uiso 1 1 calc R U
N1 N -0.3585(3) 0.63441(15) 1.1922(4) 0.0518(10) Uani 1 1 d . .
N2 N -0.4473(3) 0.70484(13) 1.0267(4) 0.0398(9) Uani 1 1 d . .
N3 N -0.5671(3) 0.66527(14) 0.8362(4) 0.0480(10) Uani 1 1 d . .
O1 O -0.3225(2) 0.63574(12) 0.8920(3) 0.0542(9) Uani 1 1 d . .
O2 O -0.2696(3) 0.59624(14) 0.7144(4) 0.0614(9) Uani 1 1 d . .
O3 O -0.5209(3) 0.55337(12) 1.2013(3) 0.0543(9) Uani 1 1 d . .
O4 O -0.5870(3) 0.63047(12) 1.1585(3) 0.0540(9) Uani 1 1 d . .
O5 O -0.3910(2) 0.44855(12) 1.0680(3) 0.0524(8) Uani 1 1 d . .
O6 O -0.3516(2) 0.53035(12) 1.0223(4) 0.0555(9) Uani 1 1 d . .
OW1 O -0.4500(3) 0.55797(13) 0.7655(3) 0.0536(9) Uani 1 1 d D .
Br1 Br 0.11567(6) 0.75632(5) 0.87048(12) 0.1416(4) Uani 1 1 d . .
Br2 Br -0.87424(12) 0.54169(5) 1.64505(13) 0.1975(7) Uani 1 1 d . .
Br3 Br 0.05694(6) 0.40825(4) 0.82584(11) 0.1284(4) Uani 1 1 d . .
HW1A H -0.460(5) 0.5208(9) 0.767(6) 0.10(2) Uiso 1 1 d D .
HW1B H -0.384(2) 0.563(2) 0.741(6) 0.09(2) Uiso 1 1 d D .
Pr1 Pr -0.46508(2) 0.60030(2) 0.99075(2) 0.03774(9) Uani 1 1 d . .

loop_
_atom_site_aniso_label
_atom_site_aniso_U_11
_atom_site_aniso_U_22
_atom_site_aniso_U_33
_atom_site_aniso_U_23
_atom_site_aniso_U_13
_atom_site_aniso_U_12
C15 0.080(4) 0.054(3) 0.064(4) -0.001(3) -0.007(3) 0.003(3)
C14 0.078(4) 0.080(4) 0.060(4) 0.001(3) -0.011(3) 0.007(3)
C13 0.095(5) 0.088(5) 0.083(5) -0.018(4) -0.030(4) -0.013(4)
C12 0.094(5) 0.060(4) 0.080(4) -0.007(3) -0.016(4) -0.018(4)
C11 0.053(3) 0.042(3) 0.050(3) -0.010(2) 0.014(2) -0.011(2)
C10 0.055(3) 0.033(2) 0.050(3) -0.007(2) 0.019(2) -0.010(2)
C9 0.090(4) 0.038(3) 0.067(4) -0.016(3) 0.008(3) -0.019(3)
C8 0.109(5) 0.025(2) 0.087(4) -0.005(3) 0.013(4) -0.013(3)
C7 0.080(4) 0.026(2) 0.076(4) 0.004(2) 0.018(3) -0.003(2)
C6 0.053(3) 0.029(2) 0.057(3) 0.002(2) 0.024(2) -0.002(2)
C5 0.048(3) 0.033(2) 0.052(3) 0.008(2) 0.017(2) 0.001(2)
C4 0.065(4) 0.039(3) 0.080(4) 0.015(3) 0.011(3) 0.004(3)
C3 0.066(4) 0.068(4) 0.084(4) 0.028(3) -0.008(3) 0.010(3)
C2 0.073(4) 0.069(4) 0.068(4) 0.010(3) -0.012(3) -0.010(3)
C1 0.075(4) 0.043(3) 0.068(4) 0.007(3) -0.011(3) -0.007(3)
C16 0.053(3) 0.034(2) 0.055(3) 0.013(2) 0.010(2) 0.010(2)
C17 0.043(3) 0.049(3) 0.059(3) 0.021(2) 0.011(2) 0.010(2)
C18 0.051(3) 0.057(3) 0.070(4) 0.003(3) 0.008(3) 0.002(3)
C19 0.055(4) 0.071(4) 0.090(5) 0.005(3) -0.003(3) -0.003(3)
C20 0.044(3) 0.086(5) 0.101(5) 0.020(4) 0.003(3) -0.005(3)
C21 0.050(4) 0.115(6) 0.091(5) 0.020(4) 0.027(3) -0.003(4)
C22 0.052(3) 0.087(4) 0.071(4) 0.010(3) 0.019(3) 0.009(3)
C23 0.060(3) 0.032(2) 0.052(3) -0.005(2) 0.008(2) -0.007(2)
C24 0.069(4) 0.037(2) 0.049(3) -0.007(2) 0.015(3) -0.010(2)
C29 0.069(4) 0.068(4) 0.055(3) -0.007(3) 0.016(3) -0.014(3)
C28 0.080(5) 0.108(6) 0.085(5) -0.027(4) 0.033(4) -0.025(4)
C27 0.155(8) 0.077(5) 0.081(5) -0.014(4) 0.066(5) -0.040(5)
C26 0.191(9) 0.056(4) 0.076(5) 0.014(3) 0.056(6) 0.000(5)
C25 0.124(6) 0.049(3) 0.063(4) 0.008(3) 0.024(4) 0.010(3)
C30 0.042(3) 0.031(2) 0.051(3) -0.005(2) -0.002(2) 0.0016(19)
C31 0.041(3) 0.037(2) 0.055(3) 0.007(2) -0.001(2) 0.000(2)
C32 0.055(3) 0.047(3) 0.126(6) 0.030(3) 0.021(3) 0.008(3)
C33 0.056(4) 0.082(5) 0.162(7) 0.055(5) 0.036(4) 0.014(3)
C34 0.047(3) 0.086(4) 0.097(5) 0.023(4) 0.017(3) 0.025(3)
C35 0.069(4) 0.058(3) 0.085(4) 0.022(3) 0.006(3) 0.029(3)
C36 0.055(3) 0.044(3) 0.075(4) 0.018(2) 0.009(3) 0.010(2)
N1 0.061(3) 0.039(2) 0.055(3) -0.0047(19) 0.001(2) -0.004(2)
N2 0.049(2) 0.0257(17) 0.045(2) -0.0034(15) 0.0140(18) -0.0054(16)
N3 0.054(2) 0.0314(19) 0.058(3) 0.0079(18) 0.004(2) -0.0040(18)
O1 0.054(2) 0.0425(18) 0.068(2) -0.0024(16) 0.0245(18) -0.0042(16)
O2 0.066(2) 0.057(2) 0.061(2) 0.0006(19) 0.0150(19) 0.0019(19)
O3 0.066(2) 0.0309(16) 0.067(2) 0.0019(15) 0.0142(18) 0.0009(16)
O4 0.066(2) 0.0293(16) 0.068(2) 0.0039(15) 0.0230(18) -0.0001(15)
O5 0.050(2) 0.0404(18) 0.067(2) -0.0008(16) 0.0074(17) -0.0089(15)
O6 0.055(2) 0.0335(17) 0.079(2) -0.0017(16) 0.0073(18) 0.0055(15)
OW1 0.063(2) 0.0387(19) 0.059(2) -0.0104(16) 0.0049(18) -0.0027(17)
Br1 0.0689(5) 0.1675(10) 0.1883(11) 0.0193(8) 0.0023(6) -0.0471(6)
Br2 0.2649(16) 0.1722(11) 0.1656(11) -0.0110(8) 0.1596(11) -0.0670(11)
Br3 0.0765(5) 0.1478(8) 0.1639(9) 0.0506(7) 0.0499(6) 0.0538(5)
Pr1 0.04422(14) 0.02151(11) 0.04792(15) -0.00128(11) 0.00801(10) -0.00228(11)

loop_
_atom_type_symbol
_atom_type_description
_atom_type_scat_dispersion_real
_atom_type_scat_dispersion_imag
_atom_type_scat_source
C C 0.0033 0.0016 'International Tables Vol C Tables 4.2.6.8 and 6.1.1.4'
H H 0.0000 0.0000 'International Tables Vol C Tables 4.2.6.8 and 6.1.1.4'
N N 0.0061 0.0033 'International Tables Vol C Tables 4.2.6.8 and 6.1.1.4'
O O 0.0106 0.0060 'International Tables Vol C Tables 4.2.6.8 and 6.1.1.4'
Br Br -0.2901 2.4595 'International Tables Vol C Tables 4.2.6.8 and 6.1.1.4'
Pr Pr -0.2180 2.8214 'International Tables Vol C Tables 4.2.6.8 and 6.1.1.4'

loop_
_geom_angle_atom_site_label_1
_geom_angle_atom_site_label_2
_geom_angle_atom_site_label_3
_geom_angle
_geom_angle_site_symmetry_1
_geom_angle_site_symmetry_3
N1 C15 C14 123.7(6) . .
N1 C15 H15 118.1 . .
C14 C15 H15 118.1 . .
C13 C14 C15 117.4(6) . .
C13 C14 H14 121.3 . .
C15 C14 H14 121.3 . .
C14 C13 C12 119.5(6) . .
C14 C13 H13 120.2 . .
C12 C13 H13 120.2 . .
C13 C12 C11 120.6(6) . .
C13 C12 H12 119.7 . .
C11 C12 H12 119.7 . .
N1 C11 C12 120.1(5) . .
N1 C11 C10 117.4(4) . .
C12 C11 C10 122.5(5) . .
N2 C10 C9 121.6(5) . .
N2 C10 C11 118.2(4) . .
C9 C10 C11 120.2(5) . .
C8 C9 C10 119.6(5) . .
C8 C9 H9 120.2 . .
C10 C9 H9 120.2 . .
C9 C8 C7 119.3(5) . .
C9 C8 H8 120.4 . .
C7 C8 H8 120.4 . .
C8 C7 C6 118.9(5) . .
C8 C7 H7 120.6 . .
C6 C7 H7 120.6 . .
N2 C6 C7 122.2(5) . .
N2 C6 C5 117.1(4) . .
C7 C6 C5 120.7(5) . .
N3 C5 C4 121.0(5) . .
N3 C5 C6 117.2(4) . .
C4 C5 C6 121.8(4) . .
C3 C4 C5 119.5(5) . .
C3 C4 H4 120.2 . .
C5 C4 H4 120.2 . .
C4 C3 C2 119.7(5) . .
C4 C3 H3 120.1 . .
C2 C3 H3 120.1 . .
C1 C2 C3 118.1(6) . .
C1 C2 H2 121.0 . .
C3 C2 H2 121.0 . .
N3 C1 C2 123.4(5) . .
N3 C1 H1 118.3 . .
C2 C1 H1 118.3 . .
O2 C16 O1 125.4(5) . .
O2 C16 C17 118.8(4) . .
O1 C16 C17 115.7(5) . .
C18 C17 C22 119.4(5) . .
C18 C17 C16 120.2(4) . .
C22 C17 C16 120.4(5) . .
C17 C18 C19 120.8(5) . .
C17 C18 H18 119.6 . .
C19 C18 H18 119.6 . .
C20 C19 C18 119.3(6) . .
C20 C19 H19 120.3 . .
C18 C19 H19 120.3 . .
C21 C20 C19 121.3(6) . .
C21 C20 Br1 119.1(5) . .
C19 C20 Br1 119.5(6) . .
C20 C21 C22 119.3(6) . .
C20 C21 H21 120.3 . .
C22 C21 H21 120.3 . .
C17 C22 C21 119.8(6) . .
C17 C22 H22 120.1 . .
C21 C22 H22 120.1 . .
O3 C23 O4 122.3(4) . .
O3 C23 C24 118.4(4) . .
O4 C23 C24 119.3(4) . .
O3 C23 Pr1 62.2(2) . .
O4 C23 Pr1 60.4(2) . .
C24 C23 Pr1 172.1(4) . .
C29 C24 C25 119.5(5) . .
C29 C24 C23 120.0(5) . .
C25 C24 C23 120.5(5) . .
C24 C29 C28 120.1(6) . .
C24 C29 H29 119.9 . .
C28 C29 H29 119.9 . .
C27 C28 C29 118.9(7) . .
C27 C28 H28 120.6 . .
C29 C28 H28 120.6 . .
C26 C27 C28 121.2(7) . .
C26 C27 Br2 119.4(7) . .
C28 C27 Br2 119.5(8) . .
C27 C26 C25 119.9(7) . .
C27 C26 H26 120.1 . .
C25 C26 H26 120.1 . .
C26 C25 C24 120.4(7) . .
C26 C25 H25 119.8 . .
C24 C25 H25 119.8 . .
O6 C30 O5 123.7(4) . .
O6 C30 C31 117.7(4) . .
O5 C30 C31 118.6(4) . .
C32 C31 C36 118.1(5) . .
C32 C31 C30 120.3(4) . .
C36 C31 C30 121.6(4) . .
C31 C32 C33 121.4(5) . .
C31 C32 H32 119.3 . .
C33 C32 H32 119.3 . .
C34 C33 C32 118.4(6) . .
C34 C33 H33 120.8 . .
C32 C33 H33 120.8 . .
C35 C34 C33 121.9(5) . .
C35 C34 Br3 119.5(5) . .
C33 C34 Br3 118.6(5) . .
C34 C35 C36 119.5(5) . .
C34 C35 H35 120.2 . .
C36 C35 H35 120.2 . .
C35 C36 C31 120.7(5) . .
C35 C36 H36 119.7 . .
C31 C36 H36 119.7 . .
C11 N1 C15 118.5(5) . .
C11 N1 Pr1 121.9(3) . .
C15 N1 Pr1 119.0(3) . .
C10 N2 C6 118.5(4) . .
C10 N2 Pr1 119.7(3) . .
C6 N2 Pr1 121.8(3) . .
C1 N3 C5 118.3(4) . .
C1 N3 Pr1 118.7(3) . .
C5 N3 Pr1 123.1(3) . .
C16 O1 Pr1 143.1(3) . .
C23 O3 Pr1 92.5(3) . .
C23 O4 Pr1 94.4(3) . .
C30 O5 Pr1 144.3(3) . 3_467
C30 O6 Pr1 150.6(3) . .
Pr1 OW1 HW1A 113(4) . .
Pr1 OW1 HW1B 107(4) . .
HW1A OW1 HW1B 105(5) . .
O6 Pr1 O5 100.50(11) . 3_467
O6 Pr1 O1 78.11(11) . .
O5 Pr1 O1 140.04(12) 3_467 .
O6 Pr1 OW1 74.64(12) . .
O5 Pr1 OW1 69.45(12) 3_467 .
O1 Pr1 OW1 71.81(12) . .
O6 Pr1 O4 125.17(11) . .
O5 Pr1 O4 76.47(11) 3_467 .
O1 Pr1 O4 137.00(11) . .
OW1 Pr1 O4 143.60(12) . .
O6 Pr1 O3 75.97(11) . .
O5 Pr1 O3 72.81(11) 3_467 .
O1 Pr1 O3 141.74(12) . .
OW1 Pr1 O3 126.04(11) . .
O4 Pr1 O3 50.42(10) . .
O6 Pr1 N1 78.05(12) . .
O5 Pr1 N1 143.13(12) 3_467 .
O1 Pr1 N1 76.34(13) . .
OW1 Pr1 N1 141.44(13) . .
O4 Pr1 N1 74.90(12) . .
O3 Pr1 N1 71.14(12) . .
O6 Pr1 N3 151.21(12) . .
O5 Pr1 N3 75.84(12) 3_467 .
O1 Pr1 N3 86.67(12) . .
OW1 Pr1 N3 77.45(12) . .
O4 Pr1 N3 82.31(12) . .
O3 Pr1 N3 127.75(12) . .
N1 Pr1 N3 122.08(12) . .
O6 Pr1 N2 131.37(12) . .
O5 Pr1 N2 127.98(11) 3_467 .
O1 Pr1 N2 67.50(11) . .
OW1 Pr1 N2 121.88(11) . .
O4 Pr1 N2 70.87(10) . .
O3 Pr1 N2 111.58(10) . .
N1 Pr1 N2 61.52(12) . .
N3 Pr1 N2 60.79(12) . .
O6 Pr1 C23 100.94(13) . .
O5 Pr1 C23 71.47(13) 3_467 .
O1 Pr1 C23 148.45(13) . .
OW1 Pr1 C23 138.95(12) . .
O4 Pr1 C23 25.25(11) . .
O3 Pr1 C23 25.25(11) . .
N1 Pr1 C23 72.69(13) . .
N3 Pr1 C23 104.69(13) . .
N2 Pr1 C23 92.14(11) . .

loop_
_geom_bond_atom_site_label_1
_geom_bond_atom_site_label_2
_geom_bond_distance
_geom_bond_site_symmetry_2
C15 N1 1.341(7) .
C15 C14 1.377(8) .
C15 H15 0.9300 .
C14 C13 1.358(9) .
C14 H14 0.9300 .
C13 C12 1.363(9) .
C13 H13 0.9300 .
C12 C11 1.387(8) .
C12 H12 0.9300 .
C11 N1 1.330(6) .
C11 C10 1.486(7) .
C10 N2 1.336(6) .
C10 C9 1.405(6) .
C9 C8 1.355(8) .
C9 H9 0.9300 .
C8 C7 1.379(8) .
C8 H8 0.9300 .
C7 C6 1.391(6) .
C7 H7 0.9300 .
C6 N2 1.346(6) .
C6 C5 1.485(7) .
C5 N3 1.344(5) .
C5 C4 1.388(7) .
C4 C3 1.359(8) .
C4 H4 0.9300 .
C3 C2 1.375(8) .
C3 H3 0.9300 .
C2 C1 1.369(8) .
C2 H2 0.9300 .
C1 N3 1.336(6) .
C1 H1 0.9300 .
C16 O2 1.236(6) .
C16 O1 1.268(6) .
C16 C17 1.521(7) .
C17 C18 1.373(7) .
C17 C22 1.385(7) .
C18 C19 1.383(8) .
C18 H18 0.9300 .
C19 C20 1.366(9) .
C19 H19 0.9300 .
C20 C21 1.364(9) .
C20 Br1 1.896(6) .
C21 C22 1.400(9) .
C21 H21 0.9300 .
C22 H22 0.9300 .
C23 O3 1.257(6) .
C23 O4 1.260(5) .
C23 C24 1.505(7) .
C23 Pr1 2.944(5) .
C24 C29 1.374(8) .
C24 C25 1.384(7) .
C29 C28 1.384(8) .
C29 H29 0.9300 .
C28 C27 1.381(11) .
C28 H28 0.9300 .
C27 C26 1.354(12) .
C27 Br2 1.892(7) .
C26 C25 1.368(9) .
C26 H26 0.9300 .
C25 H25 0.9300 .
C30 O6 1.252(5) .
C30 O5 1.252(5) .
C30 C31 1.494(6) .
C31 C32 1.378(7) .
C31 C36 1.384(6) .
C32 C33 1.385(8) .
C32 H32 0.9300 .
C33 C34 1.358(8) .
C33 H33 0.9300 .
C34 C35 1.355(8) .
C34 Br3 1.904(6) .
C35 C36 1.375(8) .
C35 H35 0.9300 .
C36 H36 0.9300 .
N1 Pr1 2.644(4) .
N2 Pr1 2.699(3) .
N3 Pr1 2.663(4) .
O1 Pr1 2.422(3) .
O3 Pr1 2.607(3) .
O4 Pr1 2.567(3) .
O5 Pr1 2.407(3) 3_467
O6 Pr1 2.390(3) .
OW1 Pr1 2.564(3) .
OW1 HW1A 0.96(2) .
OW1 HW1B 0.96(2) .
Pr1 O5 2.407(3) 3_467
